data_7211026
loop_
_publ_author_name
'Chen, Sheng-Chun'
'Zhang, Zhi-Hui'
'Huang, Kun-Lin'
'Luo, Hai-Kun'
'He, Ming-Yang'
'Du, Miao'
'Chen, Qun'

_publ_section_title
;
 Alkali-metal-regulated construction of superhydrophilic ZnII and CdII
 coordination polymers with perhalogenated terephthalate ligands
;
_journal_issue 45
_journal_name_full CrystEngComm
_journal_page_first 9613
_journal_paper_doi 10.1039/c3ce41108g
_journal_volume 15
_journal_year 2013
_chemical_formula_sum 'C64 H54 Cd8 F32 O59'
_chemical_formula_weight 3274.27
_chemical_name_systematic
; 
 ? 
;
_space_group_IT_number 15
_symmetry_cell_setting monoclinic
_symmetry_space_group_name_Hall '-C 2yc'
_symmetry_space_group_name_H-M 'C 1 2/c 1'
_atom_sites_solution_hydrogens geom
_atom_sites_solution_primary direct
_atom_sites_solution_secondary difmap
_audit_creation_method SHELXL-97
_cell_angle_alpha 90.00
_cell_angle_beta 107.580(8)
_cell_angle_gamma 90.00
_cell_formula_units_Z 2
_cell_length_a 14.426(3)
_cell_length_b 47.197(8)
_cell_length_c 7.0539(13)
_cell_measurement_reflns_used 3719
_cell_measurement_temperature 291(2)
_cell_measurement_theta_max 23.48
_cell_measurement_theta_min 2.12
_cell_volume 4578.4(15)
_computing_cell_refinement SMART
_computing_data_collection 'SMART (Bruker, 2000)'
_computing_data_reduction 'SAINT (Bruker, 2000)'
_computing_molecular_graphics SHELXTL
_computing_publication_material SHELXTL
_computing_structure_refinement SHELXTL
_computing_structure_solution 'SHELXTL (Bruker, 2000)'
_diffrn_ambient_temperature 291(2)
_diffrn_measured_fraction_theta_full 0.999
_diffrn_measured_fraction_theta_max 0.999
_diffrn_measurement_device_type 'Bruker Smart Apex CCD'
_diffrn_measurement_method 'phi and omega scans'
_diffrn_radiation_monochromator graphite
_diffrn_radiation_source 'fine-focus sealed tube'
_diffrn_radiation_type MoK\a
_diffrn_radiation_wavelength 0.71073
_diffrn_reflns_av_R_equivalents 0.0397
_diffrn_reflns_av_sigmaI/netI 0.0409
_diffrn_reflns_limit_h_max 17
_diffrn_reflns_limit_h_min -11
_diffrn_reflns_limit_k_max 58
_diffrn_reflns_limit_k_min -51
_diffrn_reflns_limit_l_max 8
_diffrn_reflns_limit_l_min -8
_diffrn_reflns_number 13993
_diffrn_reflns_theta_full 25.99
_diffrn_reflns_theta_max 25.99
_diffrn_reflns_theta_min 0.86
_exptl_absorpt_coefficient_mu 2.000
_exptl_absorpt_correction_T_max 0.6674
_exptl_absorpt_correction_T_min 0.6044
_exptl_absorpt_correction_type multi-scan
_exptl_absorpt_process_details sadabs
_exptl_crystal_colour colorless
_exptl_crystal_density_diffrn 2.375
_exptl_crystal_density_meas ?
_exptl_crystal_density_method 'not measured'
_exptl_crystal_description block
_exptl_crystal_F_000 3164
_exptl_crystal_size_max 0.28
_exptl_crystal_size_mid 0.24
_exptl_crystal_size_min 0.22
_refine_diff_density_max 0.905
_refine_diff_density_min -1.024
_refine_diff_density_rms 0.129
_refine_ls_extinction_method none
_refine_ls_goodness_of_fit_ref 1.099
_refine_ls_hydrogen_treatment constr
_refine_ls_matrix_type full
_refine_ls_number_parameters 374
_refine_ls_number_reflns 4513
_refine_ls_number_restraints 4
_refine_ls_restrained_S_all 2.371
_refine_ls_R_factor_all 0.0803
_refine_ls_R_factor_gt 0.0556
_refine_ls_shift/su_max 0.001
_refine_ls_shift/su_mean 0.000
_refine_ls_structure_factor_coef Fsqd
_refine_ls_weighting_details
;
calc w=1/[\s^2^(Fo^2^)+(0.0517P)^2^+28.6747P] where P=(Fo^2^+2Fc^2^)/3
;
_refine_ls_weighting_scheme calc
_refine_ls_wR_factor_gt 0.1293
_refine_ls_wR_factor_ref 0.1362
_reflns_number_gt 3061
_reflns_number_total 4513
_reflns_threshold_expression >2sigma(I)
_cod_data_source_file c3ce41108g.txt
_cod_data_source_block 5
_cod_depositor_comments
;
The following automatic conversions were performed:

'_symmetry_cell_setting' value 'Monoclinic' changed to 'monoclinic'
according to /home/saulius/struct/CIF-dictionaries/cif_core.dic
dictionary named 'cif_core.dic' version 2.4.2 from 2011-04-26.

Automatic conversion script
Id: cif_fix_values 1891 2012-01-12 08:04:46Z andrius 

The following automatic conversions were performed:

'_exptl_crystal_density_meas' value 'none' was changed to '?' - the
value is perceived as not measured.

Automatic conversion script
Id: cif_fix_values 3008 2015-01-20 13:52:24Z robertas 
;
_cod_original_sg_symbol_H-M 'C2/c  '
_cod_database_code 7211026

loop_
_symmetry_equiv_pos_as_xyz
'x, y, z'
'-x, y, -z+1/2'
'x+1/2, y+1/2, z'
'-x+1/2, y+1/2, -z+1/2'
'-x, -y, -z'
'x, -y, z-1/2'
'-x+1/2, -y+1/2, -z'
'x+1/2, -y+1/2, z-1/2'

loop_
_atom_site_label
_atom_site_type_symbol
_atom_site_fract_x
_atom_site_fract_y
_atom_site_fract_z
_atom_site_U_iso_or_equiv
_atom_site_adp_type
_atom_site_occupancy
_atom_site_symmetry_multiplicity
_atom_site_calc_flag
_atom_site_refinement_flags
C1 C 0.2422(6) 0.77771(14) 0.2585(14) 0.030(3) Uani 1 1 d G
C2 C 0.3261(5) 0.76381(17) 0.3689(13) 0.035(3) Uani 1 1 d GD
C3 C 0.3300(5) 0.73438(17) 0.3691(13) 0.033(3) Uani 1 1 d GD
C4 C 0.2499(6) 0.71885(14) 0.2588(13) 0.026(3) Uani 1 1 d G
C5 C 0.1660(5) 0.73276(18) 0.1485(12) 0.033(3) Uani 1 1 d GD
C6 C 0.1622(5) 0.76218(18) 0.1483(13) 0.038(4) Uani 1 1 d GD
C7 C 0.2454(11) 0.8079(3) 0.237(2) 0.032(3) Uani 1 1 d .
C8 C 0.2545(11) 0.6873(3) 0.269(2) 0.035(4) Uani 1 1 d .
C9 C 0.5000 0.9392(4) 0.2500 0.028(4) Uani 1 2 d S
C10 C 0.5000 0.9701(4) 0.2500 0.025(4) Uani 1 2 d S
C11 C 0.5818(9) 0.9866(2) 0.2393(17) 0.017(2) Uani 1 1 d .
C12 C 0.5832(9) 1.0147(2) 0.2414(17) 0.017(2) Uani 1 1 d .
C13 C 0.5000 1.0301(4) 0.2500 0.032(5) Uani 1 2 d S
C14 C 0.5000 1.0608(4) 0.2500 0.032(5) Uani 1 2 d S
C15 C 0.0000 0.9441(4) 0.2500 0.028(4) Uani 1 2 d S
C16 C 0.0000 0.9742(4) 0.2500 0.027(4) Uani 1 2 d S
C17 C 0.0841(9) 0.9900(2) 0.3465(17) 0.018(2) Uani 1 1 d .
C18 C 0.0826(10) 1.0196(3) 0.3477(18) 0.024(3) Uani 1 1 d .
C19 C 0.0000 1.0351(4) 0.2500 0.036(5) Uani 1 2 d S
C20 C 0.0000 1.0644(4) 0.2500 0.041(6) Uani 1 2 d S
Cd1 Cd 0.24837(7) 0.86707(2) 0.23480(14) 0.0278(3) Uani 1 1 d .
Cd2 Cd 0.5000 0.88113(3) 0.2500 0.0294(4) Uani 1 2 d S
Cd3 Cd 0.0000 0.88495(3) 0.2500 0.0304(4) Uani 1 2 d S
F1 F 0.4005(6) 0.77860(18) 0.4764(14) 0.042(2) Uani 1 1 d D
F2 F 0.4045(7) 0.72177(19) 0.4723(13) 0.042(2) Uani 1 1 d D
F3 F 0.0920(7) 0.71844(19) 0.0424(12) 0.042(2) Uani 1 1 d D
F4 F 0.0852(7) 0.77524(19) 0.0452(14) 0.043(2) Uani 1 1 d D
F5 F 0.6580(5) 0.97322(15) 0.2224(11) 0.0263(17) Uani 1 1 d .
F6 F 0.6589(5) 1.02914(15) 0.2188(11) 0.0221(15) Uani 1 1 d .
F7 F 0.1629(5) 0.97633(15) 0.4492(11) 0.0263(17) Uani 1 1 d .
F8 F 0.1639(6) 1.03083(15) 0.4486(11) 0.0275(17) Uani 1 1 d .
O1 O 0.3240(8) 0.8228(2) 0.3182(15) 0.034(2) Uani 1 1 d .
O2 O 0.1707(7) 0.82433(19) 0.1654(14) 0.030(2) Uani 1 1 d .
O3 O 0.1820(8) 0.6717(2) 0.2310(14) 0.035(2) Uani 1 1 d .
O4 O 0.3308(8) 0.6732(2) 0.3055(15) 0.037(2) Uani 1 1 d .
O5 O 0.4220(7) 0.92627(18) 0.1562(13) 0.027(2) Uani 1 1 d .
O6 O 0.5741(7) 1.07381(18) 0.3505(12) 0.025(2) Uani 1 1 d .
O7 O -0.0724(7) 0.93017(19) 0.2676(13) 0.025(2) Uani 1 1 d .
O8 O 0.0758(7) 1.0780(2) 0.2629(14) 0.030(2) Uani 1 1 d .
O1W O 0.5000 0.8350(3) 0.2500 0.030(3) Uani 1 2 d S
H1X H 0.5361 0.8282 0.1649 0.036 Uiso 0.50 1 d PR
H1Y H 0.4343 0.8282 0.2022 0.036 Uiso 0.50 1 d PR
O2W O 0.2519(7) 0.91306(19) 0.2350(14) 0.029(2) Uani 1 1 d .
H2X H 0.1986 0.9194 0.1582 0.035 Uiso 1 1 d R
H2Y H 0.2987 0.9188 0.1950 0.035 Uiso 1 1 d R
O3W O 0.0000 0.8364(3) 0.2500 0.034(3) Uani 1 2 d S
H3X H -0.0618 0.8296 0.1677 0.040 Uiso 0.50 1 d PR
H3Y H 0.0505 0.8296 0.1989 0.040 Uiso 0.50 1 d PR
O4W O 0.4085(8) 0.8770(2) 0.4641(14) 0.036(2) Uani 1 1 d .
H4X H 0.4286 0.8634 0.5455 0.043 Uiso 1 1 d R
H4Y H 0.4087 0.8922 0.5285 0.043 Uiso 1 1 d R
O5W O 0.3400(7) 0.8725(2) 0.0115(14) 0.033(2) Uani 1 1 d .
H5X H 0.3204 0.8865 -0.0667 0.039 Uiso 1 1 d R
H5Y H 0.3395 0.8576 -0.0557 0.039 Uiso 1 1 d R
O6W O 0.1589(7) 0.8744(2) 0.4619(14) 0.029(2) Uani 1 1 d .
H6X H 0.1818 0.8882 0.5394 0.035 Uiso 1 1 d R
H6Y H 0.1590 0.8596 0.5308 0.035 Uiso 1 1 d R
O7W O 0.0884(14) 0.8758(4) 0.015(3) 0.031(5) Uani 0.50 1 d P
H7X H 0.0660 0.8616 -0.0589 0.037 Uiso 0.50 1 d PR
H7Y H 0.0877 0.8903 -0.0581 0.037 Uiso 0.50 1 d PR
O8W O 0.2511(15) 0.9238(5) 0.734(3) 0.035(5) Uani 0.50 1 d P
H8X H 0.2549 0.9380 0.6618 0.042 Uiso 0.50 1 d PR
H8Y H 0.2157 0.9280 0.8062 0.042 Uiso 0.50 1 d PR
O9W O 0.0000 0.8419(3) 0.7500 0.029(3) Uani 1 2 d S
H9X H 0.0328 0.8393 0.6696 0.035 Uiso 0.50 1 d PR
H9Y H -0.0075 0.8261 0.8022 0.035 Uiso 0.50 1 d PR
O10W O 0.5000 0.8310(6) 0.7500 0.032(7) Uani 0.50 2 d SP
H10X H 0.4638 0.8271 0.8217 0.039 Uiso 0.25 1 d PR
H10Y H 0.5064 0.8163 0.6848 0.039 Uiso 0.25 1 d PR

loop_
_atom_site_aniso_label
_atom_site_aniso_U_11
_atom_site_aniso_U_22
_atom_site_aniso_U_33
_atom_site_aniso_U_23
_atom_site_aniso_U_13
_atom_site_aniso_U_12
C1 0.017(7) 0.033(7) 0.036(8) 0.000(6) 0.001(6) 0.002(6)
C2 0.033(9) 0.045(9) 0.034(8) -0.001(7) 0.019(7) 0.010(7)
C3 0.024(8) 0.037(8) 0.038(8) -0.010(6) 0.009(6) -0.003(6)
C4 0.037(8) 0.018(7) 0.025(7) -0.004(5) 0.013(6) -0.006(6)
C5 0.025(8) 0.045(8) 0.029(7) 0.010(6) 0.008(6) -0.001(7)
C6 0.033(9) 0.051(9) 0.035(8) 0.029(7) 0.016(7) -0.004(7)
C7 0.034(9) 0.032(8) 0.029(7) -0.003(6) 0.009(6) -0.011(6)
C8 0.028(8) 0.025(7) 0.054(10) -0.013(6) 0.015(7) 0.000(6)
C9 0.021(10) 0.021(9) 0.041(11) 0.000 0.009(9) 0.000
C10 0.029(10) 0.018(9) 0.036(10) 0.000 0.021(9) 0.000
C11 0.022(7) 0.016(5) 0.017(6) 0.001(4) 0.011(5) 0.006(5)
C12 0.021(7) 0.018(6) 0.013(5) -0.005(4) 0.009(5) -0.008(5)
C13 0.023(11) 0.022(10) 0.048(12) 0.000 0.006(9) 0.000
C14 0.045(14) 0.016(9) 0.038(11) 0.000 0.018(10) 0.000
C15 0.028(11) 0.027(10) 0.025(10) 0.000 0.000(8) 0.000
C16 0.030(11) 0.024(9) 0.026(10) 0.000 0.005(8) 0.000
C17 0.018(7) 0.014(6) 0.020(6) -0.006(4) 0.004(5) -0.002(5)
C18 0.025(8) 0.028(7) 0.018(6) 0.005(5) 0.006(5) 0.002(6)
C19 0.042(13) 0.034(11) 0.029(11) 0.000 0.006(9) 0.000
C20 0.075(18) 0.017(9) 0.033(11) 0.000 0.020(12) 0.000
Cd1 0.0304(6) 0.0250(6) 0.0279(6) -0.0002(4) 0.0089(4) 0.0000(4)
Cd2 0.0290(9) 0.0257(8) 0.0339(8) 0.000 0.0101(6) 0.000
Cd3 0.0285(9) 0.0269(8) 0.0368(9) 0.000 0.0115(7) 0.000
F1 0.034(5) 0.041(5) 0.052(5) -0.003(4) 0.016(4) -0.007(4)
F2 0.044(6) 0.052(5) 0.031(5) -0.005(4) 0.011(4) 0.008(5)
F3 0.042(5) 0.056(6) 0.027(4) 0.018(4) 0.007(4) -0.004(5)
F4 0.034(5) 0.052(6) 0.045(5) 0.003(4) 0.014(4) 0.013(4)
F5 0.022(4) 0.026(4) 0.032(4) -0.004(3) 0.009(3) 0.008(3)
F6 0.014(4) 0.026(4) 0.031(4) 0.002(3) 0.012(3) 0.000(3)
F7 0.021(4) 0.024(4) 0.028(4) 0.010(3) -0.002(3) 0.006(3)
F8 0.026(4) 0.021(4) 0.026(4) -0.009(3) -0.007(3) -0.005(3)
O1 0.040(6) 0.029(5) 0.034(5) 0.007(4) 0.013(5) -0.005(5)
O2 0.029(6) 0.025(5) 0.037(5) -0.018(4) 0.009(4) 0.002(4)
O3 0.039(6) 0.034(5) 0.034(5) -0.014(4) 0.016(5) -0.016(5)
O4 0.036(6) 0.033(5) 0.040(6) 0.010(4) 0.009(5) 0.006(5)
O5 0.033(6) 0.019(4) 0.026(5) -0.003(4) 0.005(4) -0.006(4)
O6 0.027(5) 0.029(5) 0.020(4) 0.008(4) 0.011(4) -0.006(4)
O7 0.027(5) 0.030(5) 0.027(5) -0.007(4) 0.021(4) -0.006(4)
O8 0.025(5) 0.032(5) 0.034(5) 0.006(4) 0.010(4) -0.007(4)
O1W 0.033(8) 0.023(7) 0.037(8) 0.000 0.014(6) 0.000
O2W 0.031(6) 0.017(4) 0.039(6) 0.002(4) 0.009(5) 0.004(4)
O3W 0.041(9) 0.010(6) 0.053(9) 0.000 0.018(7) 0.000
O4W 0.042(6) 0.035(5) 0.029(5) 0.008(4) 0.009(5) 0.004(5)
O5W 0.038(6) 0.033(5) 0.028(5) -0.008(4) 0.011(4) 0.004(4)
O6W 0.028(5) 0.030(5) 0.031(5) -0.008(4) 0.011(4) -0.012(4)
O7W 0.028(11) 0.021(9) 0.034(10) -0.012(8) -0.006(8) -0.013(8)
O8W 0.038(13) 0.044(13) 0.027(10) -0.003(8) 0.016(9) -0.017(10)
O9W 0.021(7) 0.031(7) 0.034(7) 0.000 0.006(6) 0.000
O10W 0.013(13) 0.06(2) 0.020(13) 0.000 0.002(11) 0.000

loop_
_atom_type_symbol
_atom_type_description
_atom_type_scat_dispersion_real
_atom_type_scat_dispersion_imag
_atom_type_scat_source
C C 0.0033 0.0016 'International Tables Vol C Tables 4.2.6.8 and 6.1.1.4'
H H 0.0000 0.0000 'International Tables Vol C Tables 4.2.6.8 and 6.1.1.4'
Cd Cd -0.8075 1.2024 'International Tables Vol C Tables 4.2.6.8 and 6.1.1.4'
F F 0.0171 0.0103 'International Tables Vol C Tables 4.2.6.8 and 6.1.1.4'
O O 0.0106 0.0060 'International Tables Vol C Tables 4.2.6.8 and 6.1.1.4'

loop_
_geom_angle_atom_site_label_1
_geom_angle_atom_site_label_2
_geom_angle_atom_site_label_3
_geom_angle
_geom_angle_site_symmetry_1
_geom_angle_site_symmetry_3
C2 C1 C6 120.0 . .
C2 C1 C7 118.5(8) . .
C6 C1 C7 120.8(8) . .
F1 C2 C1 119.6(7) . .
F1 C2 C3 120.4(7) . .
C1 C2 C3 120.0 . .
F2 C3 C4 119.8(7) . .
F2 C3 C2 120.2(7) . .
C4 C3 C2 120.0 . .
C3 C4 C5 120.0 . .
C3 C4 C8 118.8(8) . .
C5 C4 C8 121.1(8) . .
F3 C5 C6 119.7(7) . .
F3 C5 C4 120.3(7) . .
C6 C5 C4 120.0 . .
F4 C6 C5 120.4(7) . .
F4 C6 C1 119.5(7) . .
C5 C6 C1 120.0 . .
O2 C7 O1 111.0(12) . .
O2 C7 C1 125.7(12) . .
O1 C7 C1 122.5(12) . .
O3 C8 O4 111.3(13) . .
O3 C8 C4 124.1(13) . .
O4 C8 C4 124.5(13) . .
O5 C9 O5 122.9(17) 2_655 .
O5 C9 C10 118.5(8) 2_655 .
O5 C9 C10 118.5(8) . .
O5 C9 Cd2 61.5(8) 2_655 .
O5 C9 Cd2 61.5(8) . .
C10 C9 Cd2 180.000(2) . .
C11 C10 C11 114.3(15) . 2_655
C11 C10 C9 122.8(7) . .
C11 C10 C9 122.8(7) 2_655 .
F5 C11 C12 118.2(12) . .
F5 C11 C10 118.2(10) . .
C12 C11 C10 123.5(12) . .
C11 C12 F6 121.3(11) . .
C11 C12 C13 120.1(12) . .
F6 C12 C13 118.4(11) . .
C12 C13 C12 118.5(16) 2_655 .
C12 C13 C14 120.8(8) 2_655 .
C12 C13 C14 120.8(8) . .
O6 C14 O6 121.4(17) . 2_655
O6 C14 C13 119.3(9) . .
O6 C14 C13 119.3(9) 2_655 .
O7 C15 O7 117.8(17) 2 .
O7 C15 C16 121.1(8) 2 .
O7 C15 C16 121.1(8) . .
C17 C16 C17 116.5(16) . 2
C17 C16 C15 121.8(8) . .
C17 C16 C15 121.8(8) 2 .
F7 C17 C18 119.9(11) . .
F7 C17 C16 118.8(11) . .
C18 C17 C16 121.1(12) . .
F8 C18 C19 123.9(12) . .
F8 C18 C17 113.6(11) . .
C19 C18 C17 122.5(13) . .
C20 C19 C18 121.8(9) . 2
C20 C19 C18 121.8(9) . .
C18 C19 C18 116.4(18) 2 .
O8 C20 O8 118.2(18) . 2
O8 C20 C19 120.9(9) . .
O8 C20 C19 120.9(9) 2 .
O2W Cd1 O2 153.1(4) . .
O2W Cd1 O1 151.7(4) . .
O2 Cd1 O1 55.2(4) . .
O2W Cd1 O5W 82.7(4) . .
O2 Cd1 O5W 106.9(3) . .
O1 Cd1 O5W 87.3(4) . .
O2W Cd1 O6W 82.6(4) . .
O2 Cd1 O6W 86.6(3) . .
O1 Cd1 O6W 105.5(3) . .
O5W Cd1 O6W 165.3(3) . .
O2W Cd1 O7W 81.1(5) . .
O2 Cd1 O7W 72.5(5) . .
O1 Cd1 O7W 126.9(5) . .
O5W Cd1 O7W 99.9(6) . .
O6W Cd1 O7W 78.4(6) . .
O2W Cd1 O4W 77.9(4) . .
O2 Cd1 O4W 128.1(3) . .
O1 Cd1 O4W 74.2(3) . .
O5W Cd1 O4W 79.2(3) . .
O6W Cd1 O4W 97.1(3) . .
O7W Cd1 O4W 158.9(5) . .
O1W Cd2 O4W 85.1(3) . 2_655
O1W Cd2 O4W 85.1(3) . .
O4W Cd2 O4W 170.2(5) 2_655 .
O1W Cd2 O5 152.3(2) . .
O4W Cd2 O5 102.1(3) 2_655 .
O4W Cd2 O5 86.7(3) . .
O1W Cd2 O5 152.3(2) . 2_655
O4W Cd2 O5 86.7(3) 2_655 2_655
O4W Cd2 O5 102.1(3) . 2_655
O5 Cd2 O5 55.5(4) . 2_655
O1W Cd2 O5W 80.5(2) . .
O4W Cd2 O5W 98.3(3) 2_655 .
O4W Cd2 O5W 80.0(3) . .
O5 Cd2 O5W 72.0(3) . .
O5 Cd2 O5W 127.0(3) 2_655 .
O1W Cd2 O5W 80.5(2) . 2_655
O4W Cd2 O5W 80.0(3) 2_655 2_655
O4W Cd2 O5W 98.3(3) . 2_655
O5 Cd2 O5W 127.0(3) . 2_655
O5 Cd2 O5W 72.0(3) 2_655 2_655
O5W Cd2 O5W 160.9(5) . 2_655
O1W Cd2 C9 180.000(3) . .
O4W Cd2 C9 94.9(3) 2_655 .
O4W Cd2 C9 94.9(3) . .
O5 Cd2 C9 27.7(2) . .
O5 Cd2 C9 27.7(2) 2_655 .
O5W Cd2 C9 99.5(2) . .
O5W Cd2 C9 99.5(2) 2_655 .
O3W Cd3 O6W 77.9(2) . .
O3W Cd3 O6W 77.9(2) . 2
O6W Cd3 O6W 155.8(4) . 2
O3W Cd3 O7 153.0(2) . .
O6W Cd3 O7 120.4(3) . .
O6W Cd3 O7 82.4(3) 2 .
O3W Cd3 O7 153.0(2) . 2
O6W Cd3 O7 82.4(3) . 2
O6W Cd3 O7 120.4(3) 2 2
O7 Cd3 O7 54.0(4) . 2
O3W Cd3 O7W 79.8(4) . 2
O6W Cd3 O7W 98.0(5) . 2
O6W Cd3 O7W 77.7(5) 2 2
O7 Cd3 O7W 78.1(5) . 2
O7 Cd3 O7W 121.5(5) 2 2
O3W Cd3 O7W 79.8(4) . .
O6W Cd3 O7W 77.7(5) . .
O6W Cd3 O7W 98.0(5) 2 .
O7 Cd3 O7W 121.5(5) . .
O7 Cd3 O7W 78.1(5) 2 .
O7W Cd3 O7W 159.5(9) 2 .
C7 O1 Cd1 95.3(9) . .
C7 O2 Cd1 98.4(8) . .
C9 O5 Cd2 90.8(9) . .
C15 O7 Cd3 94.1(9) . .
Cd2 O1W H1X 109.5 . .
Cd2 O1W H1Y 109.5 . .
H1X O1W H1Y 109.5 . .
Cd1 O2W H2X 109.5 . .
Cd1 O2W H2Y 109.7 . .
H2X O2W H2Y 109.5 . .
Cd3 O3W H3X 109.5 . .
Cd3 O3W H3Y 109.5 . .
H3X O3W H3Y 109.5 . .
Cd2 O4W Cd1 101.4(4) . .
Cd2 O4W H4X 111.2 . .
Cd1 O4W H4X 111.5 . .
Cd2 O4W H4Y 111.7 . .
Cd1 O4W H4Y 111.6 . .
H4X O4W H4Y 109.3 . .
Cd1 O5W Cd2 99.3(3) . .
Cd1 O5W H5X 112.0 . .
Cd2 O5W H5X 112.2 . .
Cd1 O5W H5Y 111.8 . .
Cd2 O5W H5Y 111.6 . .
H5X O5W H5Y 109.6 . .
Cd1 O6W Cd3 103.0(4) . .
Cd1 O6W H6X 111.2 . .
Cd3 O6W H6X 110.9 . .
Cd1 O6W H6Y 111.2 . .
Cd3 O6W H6Y 111.4 . .
H6X O6W H6Y 109.1 . .
Cd1 O7W Cd3 100.9(7) . .
Cd1 O7W H7X 111.9 . .
Cd3 O7W H7X 112.1 . .
Cd1 O7W H7Y 111.3 . .
Cd3 O7W H7Y 111.0 . .
H7X O7W H7Y 109.4 . .
H8X O8W H8Y 109.5 . .
H9X O9W H9Y 109.5 . .
H10X O10W H10Y 109.5 . .

loop_
_geom_bond_atom_site_label_1
_geom_bond_atom_site_label_2
_geom_bond_distance
_geom_bond_site_symmetry_2
C1 C2 1.3900 .
C1 C6 1.3900 .
C1 C7 1.437(16) .
C2 F1 1.313(10) .
C2 C3 1.3900 .
C3 F2 1.253(11) .
C3 C4 1.3900 .
C4 C5 1.3900 .
C4 C8 1.492(16) .
C5 F3 1.294(10) .
C5 C6 1.3900 .
C6 F4 1.286(10) .
C7 O2 1.299(18) .
C7 O1 1.309(17) .
C8 O3 1.240(17) .
C8 O4 1.244(17) .
C9 O5 1.275(13) 2_655
C9 O5 1.275(13) .
C9 C10 1.46(2) .
C9 Cd2 2.740(18) .
C10 C11 1.435(15) .
C10 C11 1.435(15) 2_655
C11 F5 1.302(14) .
C11 C12 1.328(16) .
C12 F6 1.337(14) .
C12 C13 1.421(15) .
C13 C12 1.421(15) 2_655
C13 C14 1.45(3) .
C14 O6 1.250(13) .
C14 O6 1.250(13) 2_655
C15 O7 1.271(13) 2
C15 O7 1.271(13) .
C15 C16 1.42(3) .
C16 C17 1.410(15) .
C16 C17 1.410(15) 2
C17 F7 1.316(14) .
C17 C18 1.399(17) .
C18 F8 1.288(15) .
C18 C19 1.391(17) .
C19 C20 1.38(3) .
C19 C18 1.391(17) 2
C20 O8 1.246(13) .
C20 O8 1.246(13) 2
Cd1 O2W 2.171(9) .
Cd1 O2 2.288(9) .
Cd1 O1 2.347(10) .
Cd1 O5W 2.356(10) .
Cd1 O6W 2.366(10) .
Cd1 O7W 2.397(19) .
Cd1 O4W 2.431(11) .
Cd2 O1W 2.177(13) .
Cd2 O4W 2.295(11) 2_655
Cd2 O4W 2.295(11) .
Cd2 O5 2.407(9) .
Cd2 O5 2.407(9) 2_655
Cd2 O5W 2.445(10) .
Cd2 O5W 2.445(10) 2_655
Cd3 O3W 2.292(12) .
Cd3 O6W 2.381(10) .
Cd3 O6W 2.381(10) 2
Cd3 O7 2.396(9) .
Cd3 O7 2.396(9) 2
Cd3 O7W 2.42(2) 2
Cd3 O7W 2.42(2) .
O1W H1X 0.9600 .
O1W H1Y 0.9600 .
O2W H2X 0.8500 .
O2W H2Y 0.8498 .
O3W H3X 0.9600 .
O3W H3Y 0.9600 .
O4W H4X 0.8500 .
O4W H4Y 0.8498 .
O5W H5X 0.8500 .
O5W H5Y 0.8501 .
O6W H6X 0.8502 .
O6W H6Y 0.8500 .
O7W H7X 0.8497 .
O7W H7Y 0.8503 .
O8W H8X 0.8501 .
O8W H8Y 0.8501 .
O9W H9X 0.8500 .
O9W H9Y 0.8501 .
O10W H10X 0.8500 .
O10W H10Y 0.8500 .

loop_
_geom_torsion_atom_site_label_1
_geom_torsion_atom_site_label_2
_geom_torsion_atom_site_label_3
_geom_torsion_atom_site_label_4
_geom_torsion
_geom_torsion_site_symmetry_1
_geom_torsion_site_symmetry_4
C6 C1 C2 F1 -178.4(10) . .
C7 C1 C2 F1 11.0(11) . .
C6 C1 C2 C3 0.0 . .
C7 C1 C2 C3 -170.7(10) . .
F1 C2 C3 F2 0.1(11) . .
C1 C2 C3 F2 -178.2(10) . .
F1 C2 C3 C4 178.3(10) . .
C1 C2 C3 C4 0.0 . .
F2 C3 C4 C5 178.2(10) . .
C2 C3 C4 C5 0.0 . .
F2 C3 C4 C8 1.0(11) . .
C2 C3 C4 C8 -177.3(11) . .
C3 C4 C5 F3 178.6(9) . .
C8 C4 C5 F3 -4.2(11) . .
C3 C4 C5 C6 0.0 . .
C8 C4 C5 C6 177.2(11) . .
F3 C5 C6 F4 0.7(10) . .
C4 C5 C6 F4 179.4(10) . .
F3 C5 C6 C1 -178.6(9) . .
C4 C5 C6 C1 0.0 . .
C2 C1 C6 F4 -179.4(9) . .
C7 C1 C6 F4 -8.9(11) . .
C2 C1 C6 C5 0.0 . .
C7 C1 C6 C5 170.5(11) . .
C2 C1 C7 O2 -168.9(11) . .
C6 C1 C7 O2 20.5(18) . .
C2 C1 C7 O1 -0.4(17) . .
C6 C1 C7 O1 -171.0(10) . .
C3 C4 C8 O3 156.9(12) . .
C5 C4 C8 O3 -20.3(19) . .
C3 C4 C8 O4 -27.4(19) . .
C5 C4 C8 O4 155.4(12) . .
O5 C9 C10 C11 37.7(7) 2_655 .
O5 C9 C10 C11 -142.3(7) . .
Cd2 C9 C10 C11 3(100) . .
O5 C9 C10 C11 -142.3(7) 2_655 2_655
O5 C9 C10 C11 37.7(7) . 2_655
Cd2 C9 C10 C11 -177(100) . 2_655
C11 C10 C11 F5 -177.8(12) 2_655 .
C9 C10 C11 F5 2.2(12) . .
C11 C10 C11 C12 0.8(9) 2_655 .
C9 C10 C11 C12 -179.2(9) . .
F5 C11 C12 F6 2.7(18) . .
C10 C11 C12 F6 -175.8(9) . .
F5 C11 C12 C13 177.0(9) . .
C10 C11 C12 C13 -1.5(17) . .
C11 C12 C13 C12 0.8(8) . 2_655
F6 C12 C13 C12 175.2(11) . 2_655
C11 C12 C13 C14 -179.2(8) . .
F6 C12 C13 C14 -4.8(11) . .
C12 C13 C14 O6 139.0(7) 2_655 .
C12 C13 C14 O6 -41.0(7) . .
C12 C13 C14 O6 -41.0(7) 2_655 2_655
C12 C13 C14 O6 139.0(7) . 2_655
O7 C15 C16 C17 -39.0(7) 2 .
O7 C15 C16 C17 141.0(7) . .
O7 C15 C16 C17 141.0(7) 2 2
O7 C15 C16 C17 -39.0(7) . 2
C17 C16 C17 F7 175.8(12) 2 .
C15 C16 C17 F7 -4.2(12) . .
C17 C16 C17 C18 1.0(9) 2 .
C15 C16 C17 C18 -179.0(9) . .
F7 C17 C18 F8 2.6(18) . .
C16 C17 C18 F8 177.4(9) . .
F7 C17 C18 C19 -176.8(9) . .
C16 C17 C18 C19 -2.0(18) . .
F8 C18 C19 C20 1.7(14) . .
C17 C18 C19 C20 -179.0(9) . .
F8 C18 C19 C18 -178.3(14) . 2
C17 C18 C19 C18 1.0(9) . 2
C18 C19 C20 O8 -150.9(8) 2 .
C18 C19 C20 O8 29.1(8) . .
C18 C19 C20 O8 29.1(8) 2 2
C18 C19 C20 O8 -150.9(8) . 2
O5 C9 Cd2 O1W 146(100) 2_655 .
O5 C9 Cd2 O1W -34(100) . .
C10 C9 Cd2 O1W 0(22) . .
O5 C9 Cd2 O4W -73.3(5) 2_655 2_655
O5 C9 Cd2 O4W 106.7(5) . 2_655
C10 C9 Cd2 O4W -39(100) . 2_655
O5 C9 Cd2 O4W 106.7(5) 2_655 .
O5 C9 Cd2 O4W -73.3(5) . .
C10 C9 Cd2 O4W 141(100) . .
O5 C9 Cd2 O5 180.000(6) 2_655 .
C10 C9 Cd2 O5 -146(100) . .
O5 C9 Cd2 O5 180.000(6) . 2_655
C10 C9 Cd2 O5 34(100) . 2_655
O5 C9 Cd2 O5W -172.6(5) 2_655 .
O5 C9 Cd2 O5W 7.4(5) . .
C10 C9 Cd2 O5W -138(100) . .
O5 C9 Cd2 O5W 7.4(5) 2_655 2_655
O5 C9 Cd2 O5W -172.6(5) . 2_655
C10 C9 Cd2 O5W 42(100) . 2_655
O2 C7 O1 Cd1 -2.7(12) . .
C1 C7 O1 Cd1 -172.8(11) . .
O2W Cd1 O1 C7 179.8(8) . .
O2 Cd1 O1 C7 1.8(8) . .
O5W Cd1 O1 C7 -111.0(8) . .
O6W Cd1 O1 C7 76.3(8) . .
O7W Cd1 O1 C7 -10.7(11) . .
O4W Cd1 O1 C7 169.5(9) . .
O1 C7 O2 Cd1 2.8(12) . .
C1 C7 O2 Cd1 172.5(12) . .
O2W Cd1 O2 C7 -179.7(8) . .
O1 Cd1 O2 C7 -1.8(8) . .
O5W Cd1 O2 C7 72.5(9) . .
O6W Cd1 O2 C7 -113.3(8) . .
O7W Cd1 O2 C7 167.8(10) . .
O4W Cd1 O2 C7 -16.9(10) . .
O5 C9 O5 Cd2 0.000(4) 2_655 .
C10 C9 O5 Cd2 180.000(3) . .
O1W Cd2 O5 C9 180.000(6) . .
O4W Cd2 O5 C9 -77.3(5) 2_655 .
O4W Cd2 O5 C9 107.1(5) . .
O5 Cd2 O5 C9 0.000(2) 2_655 .
O5W Cd2 O5 C9 -172.3(5) . .
O5W Cd2 O5 C9 9.2(6) 2_655 .
O7 C15 O7 Cd3 0.0 2 .
C16 C15 O7 Cd3 180.0 . .
O3W Cd3 O7 C15 180.000(2) . .
O6W Cd3 O7 C15 51.9(6) . .
O6W Cd3 O7 C15 -136.8(5) 2 .
O7 Cd3 O7 C15 0.0 2 .
O7W Cd3 O7 C15 144.3(7) 2 .
O7W Cd3 O7 C15 -42.0(7) . .
O1W Cd2 O4W Cd1 -79.6(3) . .
O4W Cd2 O4W Cd1 -79.6(3) 2_655 .
O5 Cd2 O4W Cd1 73.8(4) . .
O5 Cd2 O4W Cd1 127.5(3) 2_655 .
O5W Cd2 O4W Cd1 1.5(3) . .
O5W Cd2 O4W Cd1 -159.2(4) 2_655 .
C9 Cd2 O4W Cd1 100.4(3) . .
O2W Cd1 O4W Cd2 -86.3(4) . .
O2 Cd1 O4W Cd2 101.5(4) . .
O1 Cd1 O4W Cd2 88.7(4) . .
O5W Cd1 O4W Cd2 -1.6(3) . .
O6W Cd1 O4W Cd2 -167.2(4) . .
O7W Cd1 O4W Cd2 -91.0(15) . .
O2W Cd1 O5W Cd2 80.4(4) . .
O2 Cd1 O5W Cd2 -125.3(3) . .
O1 Cd1 O5W Cd2 -73.0(4) . .
O6W Cd1 O5W Cd2 78.1(13) . .
O7W Cd1 O5W Cd2 160.0(5) . .
O4W Cd1 O5W Cd2 1.5(3) . .
O1W Cd2 O5W Cd1 85.1(3) . .
O4W Cd2 O5W Cd1 168.7(4) 2_655 .
O4W Cd2 O5W Cd1 -1.5(3) . .
O5 Cd2 O5W Cd1 -91.2(4) . .
O5 Cd2 O5W Cd1 -99.2(4) 2_655 .
O5W Cd2 O5W Cd1 85.1(3) 2_655 .
C9 Cd2 O5W Cd1 -94.9(3) . .
O2W Cd1 O6W Cd3 80.3(4) . .
O2 Cd1 O6W Cd3 -74.9(4) . .
O1 Cd1 O6W Cd3 -127.4(4) . .
O5W Cd1 O6W Cd3 82.7(13) . .
O7W Cd1 O6W Cd3 -2.1(5) . .
O4W Cd1 O6W Cd3 157.0(4) . .
O3W Cd3 O6W Cd1 84.1(3) . .
O6W Cd3 O6W Cd1 84.1(3) 2 .
O7 Cd3 O6W Cd1 -117.4(3) . .
O7 Cd3 O6W Cd1 -77.4(3) 2 .
O7W Cd3 O6W Cd1 161.7(6) 2 .
O7W Cd3 O6W Cd1 2.1(5) . .
O2W Cd1 O7W Cd3 -82.2(6) . .
O2 Cd1 O7W Cd3 92.1(6) . .
O1 Cd1 O7W Cd3 102.8(6) . .
O5W Cd1 O7W Cd3 -163.1(5) . .
O6W Cd1 O7W Cd3 2.0(5) . .
O4W Cd1 O7W Cd3 -77.6(17) . .
O3W Cd3 O7W Cd1 -81.7(5) . .
O6W Cd3 O7W Cd1 -2.0(5) . .
O6W Cd3 O7W Cd1 -157.8(5) 2 .
O7 Cd3 O7W Cd1 116.3(6) . .
O7 Cd3 O7W Cd1 82.7(6) 2 .
O7W Cd3 O7W Cd1 -81.7(5) 2 .
